data_4088918
loop_
_publ_author_name
'El Aziz, Youssef'
'Taylor, Peter G.'
'Bassindale, Alan R.'
'Coles, Simon J.'
'Pitak, Mateusz B.'

_publ_section_title
;
 Synthesis and Structures of Novel Molecular Ionic Compounds Based on
 Encapsulation of Anions and Cations
;
_journal_issue 24
_journal_name_full Organometallics
_journal_page_first 4004
_journal_paper_doi 10.1021/acs.organomet.6b00565
_journal_volume 35
_journal_year 2016
_chemical_formula_moiety 'C36 H56 K N8 O18 Si8, F'
_chemical_formula_sum 'C36 H56 F K N8 O18 Si8'
_chemical_formula_weight 1171.70
_space_group_crystal_system orthorhombic
_space_group_IT_number 60
_space_group_name_Hall '-P 2n 2ab'
_space_group_name_H-M_alt 'P b c n'
_atom_sites_solution_hydrogens geom
_audit_creation_date 2016-05-05
_audit_creation_method
;
Olex2 1.2
(compiled 2016.02.19 svn.r3266 for OlexSys, GUI svn.r5155)
;
_cell_angle_alpha 90
_cell_angle_beta 90
_cell_angle_gamma 90
_cell_formula_units_Z 4
_cell_length_a 15.1770(18)
_cell_length_b 19.121(2)
_cell_length_c 18.807(2)
_cell_measurement_reflns_used 16431
_cell_measurement_temperature 100(2)
_cell_measurement_theta_max 31.4
_cell_measurement_theta_min 2.4
_cell_volume 5457.8(10)
_computing_cell_refinement 'CrystalClear-SM Expert 2.0 r11 (Rigaku, 2011)'
_computing_data_collection 'CrystalClear-SM Expert 2.0 r11 (Rigaku, 2011)'
_computing_data_reduction 'CrystalClear-SM Expert 2.0 r11 (Rigaku, 2011)'
_computing_publication_material 'Olex2 (Dolomanov et al., 2009)'
_computing_structure_refinement 'ShelXL (Sheldrick, 2015)'
_computing_structure_solution 'SHELXL-97 (Sheldrick, 2008)'
_diffrn_ambient_temperature 100(2)
_diffrn_detector 'CCD area detector'
_diffrn_detector_area_resol_mean 28.5714
_diffrn_detector_type 'Rigaku HG Saturn724+ (2x2 bin mode)'
_diffrn_measured_fraction_theta_full 0.996
_diffrn_measured_fraction_theta_max 0.997
_diffrn_measurement_device 'four-circle \k diffractometer'
_diffrn_measurement_device_type 'Rigaku AFC12 (Right)'
_diffrn_measurement_method 'profile data from \w-scans'
_diffrn_measurement_specimen_support 'MiTeGen MicroMesh'
_diffrn_radiation_collimation 0.3
_diffrn_radiation_monochromator 'Confocal mirrors, HF Varimax'
_diffrn_radiation_probe x-ray
_diffrn_radiation_type 'Mo K\a'
_diffrn_radiation_wavelength 0.71075
_diffrn_radiation_xray_symbol K-L~3~
_diffrn_reflns_av_R_equivalents 0.0239
_diffrn_reflns_av_unetI/netI 0.0211
_diffrn_reflns_Laue_measured_fraction_full 0.996
_diffrn_reflns_Laue_measured_fraction_max 0.997
_diffrn_reflns_limit_h_max 19
_diffrn_reflns_limit_h_min -13
_diffrn_reflns_limit_k_max 24
_diffrn_reflns_limit_k_min -22
_diffrn_reflns_limit_l_max 24
_diffrn_reflns_limit_l_min -24
_diffrn_reflns_number 30766
_diffrn_reflns_point_group_measured_fraction_full 0.996
_diffrn_reflns_point_group_measured_fraction_max 0.997
_diffrn_reflns_theta_full 25.242
_diffrn_reflns_theta_max 27.485
_diffrn_reflns_theta_min 3.039
_diffrn_source 'Rotating Anode'
_diffrn_source_current 55.0
_diffrn_source_power 2.475
_diffrn_source_target Mo
_diffrn_source_type 'Rotating Anode'
_diffrn_source_voltage 45.0
_exptl_absorpt_coefficient_mu 0.350
_exptl_absorpt_correction_T_max 1.000
_exptl_absorpt_correction_T_min 0.859
_exptl_absorpt_correction_type multi-scan
_exptl_absorpt_process_details
;
CrystalClear-SM Expert 2.0 r11 (Rigaku, 2011)
;
_exptl_crystal_colour Colourless
_exptl_crystal_density_diffrn 1.426
_exptl_crystal_description fragment
_exptl_crystal_F_000 2448
_exptl_crystal_size_max 0.2
_exptl_crystal_size_mid 0.12
_exptl_crystal_size_min 0.09
_refine_diff_density_max 0.366
_refine_diff_density_min -0.232
_refine_diff_density_rms 0.049
_refine_ls_extinction_method none
_refine_ls_goodness_of_fit_ref 1.163
_refine_ls_hydrogen_treatment constr
_refine_ls_matrix_type full
_refine_ls_number_parameters 326
_refine_ls_number_reflns 6253
_refine_ls_number_restraints 108
_refine_ls_restrained_S_all 1.177
_refine_ls_R_factor_all 0.0383
_refine_ls_R_factor_gt 0.0347
_refine_ls_shift/su_max 0.001
_refine_ls_shift/su_mean 0.000
_refine_ls_structure_factor_coef Fsqd
_refine_ls_weighting_details 'w=1/[\s^2^(Fo^2^)+(0.0385P)^2^+1.9339P] where P=(Fo^2^+2Fc^2^)/3'
_refine_ls_weighting_scheme calc
_refine_ls_wR_factor_gt 0.0861
_refine_ls_wR_factor_ref 0.0881
_reflns_Friedel_coverage 0.000
_reflns_number_gt 5878
_reflns_number_total 6253
_reflns_threshold_expression 'I > 2\s(I)'
_cod_data_source_file om6b00565_si_002.cif
_cod_data_source_block compound4
_cod_depositor_comments
;
The following automatic conversions were performed:

data item '_exptl_absorpt_correction_type' value 'Multi-scan' was
changed to 'multi-scan' in accordance with the
/home/saulius/struct/COD-crude-data/automatic-downloads/DataCite-retrospective/ACS/depositions/lib/dictionaries/cif_core.dic
dictionary named 'cif_core.dic' version 2.4.2 last updated on
2011-04-26.

Automatic conversion script
Id: cif_fix_values 6909 2019-04-08 15:41:33Z antanas 
;
_cod_database_code 4088918
_shelx_space_group_comment
;
The symmetry employed for this shelxl refinement is uniquely defined
by the following loop, which should always be used as a source of
symmetry information in preference to the above space-group names.
They are only intended as comments.
;
_shelx_estimated_absorpt_t_max 0.969
_shelx_estimated_absorpt_t_min 0.933
_olex2_refinement_description
;
1. Fixed Uiso
 At 1.2 times of:
  All C(H,H) groups
2. Rigid bond restraints
 C18, O9, C17, C16, O8, C15, C14, C13, O7
 with sigma for 1-2 distances of 0.01 and sigma for 1-3 distances of 0.01
3. Uiso/Uaniso restraints and constraints
C18 \\sim O9 \\sim C17 \\sim C16 \\sim O8 \\sim C15 \\sim C14 \\sim C13 \\sim
O7: within 1.7A with sigma of 0.04 and sigma for terminal atoms of 0.08
4. Rigid body (RIGU) restrains
 C18, O9, C17, C16, O8, C15, C14, C13, O7
 with sigma for 1-2 distances of 0.004 and sigma for 1-3 distances of 0.004
5.a Secondary CH2 refined with riding coordinates:
 C1(H1A,H1B), C2(H2A,H2B), C4(H4A,H4B), C5(H5A,H5B), C7(H7A,H7B), C8(H8A,H8B),
 C10(H10A,H10B), C11(H11A,H11B), C13(H13A,H13B), C14(H14A,H14B), C15(H15A,H15B),
  C16(H16A,H16B), C17(H17A,H17B), C18(H18A,H18B)
;
_shelx_shelxl_version_number 2014/7
_olex2_submission_special_instructions 'No special instructions were received'

loop_
_space_group_symop_operation_xyz
'x, y, z'
'-x+1/2, -y+1/2, z+1/2'
'x+1/2, -y+1/2, -z'
'-x, y, -z+1/2'
'-x, -y, -z'
'x-1/2, y-1/2, -z-1/2'
'-x-1/2, y-1/2, z'
'x, -y, z-1/2'

loop_
_atom_site_label
_atom_site_type_symbol
_atom_site_fract_x
_atom_site_fract_y
_atom_site_fract_z
_atom_site_U_iso_or_equiv
_atom_site_adp_type
_atom_site_occupancy
_atom_site_site_symmetry_order
_atom_site_calc_flag
_atom_site_refinement_flags_posn
_atom_site_refinement_flags_adp
_atom_site_refinement_flags_occupancy
C1 C 0.27626(10) 0.29236(8) 0.82240(7) 0.0160(3) Uani 1 1 d . . .
H1A H 0.2908 0.3417 0.8114 0.019 Uiso 1 1 calc R . .
H1B H 0.2228 0.2799 0.7951 0.019 Uiso 1 1 calc R . .
C2 C 0.25595(10) 0.28602(8) 0.90225(8) 0.0194(3) Uani 1 1 d . . .
H2A H 0.2440 0.2365 0.9142 0.023 Uiso 1 1 calc R . .
H2B H 0.3079 0.3013 0.9301 0.023 Uiso 1 1 calc R . .
C3 C 0.17960(11) 0.32883(8) 0.92155(8) 0.0207(3) Uani 1 1 d . . .
C4 C 0.40876(10) 0.29120(8) 0.56623(7) 0.0156(3) Uani 1 1 d . . .
H4A H 0.3524 0.2723 0.5479 0.019 Uiso 1 1 calc R . .
H4B H 0.3977 0.3394 0.5833 0.019 Uiso 1 1 calc R . .
C5 C 0.47619(10) 0.29365(9) 0.50530(8) 0.0207(3) Uani 1 1 d . . .
H5A H 0.5289 0.3197 0.5214 0.025 Uiso 1 1 calc R . .
H5B H 0.4949 0.2454 0.4938 0.025 Uiso 1 1 calc R . .
C6 C 0.44125(10) 0.32697(9) 0.44054(8) 0.0207(3) Uani 1 1 d . . .
C7 C 0.40710(10) 0.01877(7) 0.56983(7) 0.0141(3) Uani 1 1 d . . .
H7A H 0.3446 0.0295 0.5593 0.017 Uiso 1 1 calc R . .
H7B H 0.4420 0.0277 0.5263 0.017 Uiso 1 1 calc R . .
C8 C 0.41596(11) -0.05857(8) 0.59116(8) 0.0199(3) Uani 1 1 d . . .
H8A H 0.4792 -0.0693 0.5982 0.024 Uiso 1 1 calc R . .
H8B H 0.3859 -0.0656 0.6374 0.024 Uiso 1 1 calc R . .
C9 C 0.37950(12) -0.10847(8) 0.53961(9) 0.0258(4) Uani 1 1 d . . .
C10 C 0.27568(10) 0.01793(8) 0.82181(7) 0.0154(3) Uani 1 1 d . . .
H10A H 0.2222 0.0306 0.7946 0.018 Uiso 1 1 calc R . .
H10B H 0.2906 -0.0311 0.8101 0.018 Uiso 1 1 calc R . .
C11 C 0.25535(10) 0.02309(8) 0.90159(8) 0.0187(3) Uani 1 1 d . . .
H11A H 0.3094 0.0119 0.9288 0.022 Uiso 1 1 calc R . .
H11B H 0.2384 0.0718 0.9131 0.022 Uiso 1 1 calc R . .
C12 C 0.18434(11) -0.02422(9) 0.92408(8) 0.0213(3) Uani 1 1 d . . .
C13 C 0.5266(2) 0.19575(10) 0.28271(13) 0.0633(8) Uani 1 1 d . U .
H13A H 0.4873 0.1974 0.3247 0.076 Uiso 1 1 calc R . .
H13B H 0.5616 0.1521 0.2853 0.076 Uiso 1 1 calc R . .
C14 C 0.63827(17) 0.25365(14) 0.34504(11) 0.0578(7) Uani 1 1 d . U .
H14A H 0.6802 0.2141 0.3423 0.069 Uiso 1 1 calc R . .
H14B H 0.6015 0.2473 0.3880 0.069 Uiso 1 1 calc R . .
C15 C 0.68788(14) 0.32098(15) 0.35013(11) 0.0536(6) Uani 1 1 d . U .
H15A H 0.7279 0.3199 0.3917 0.064 Uiso 1 1 calc R . .
H15B H 0.7238 0.3281 0.3068 0.064 Uiso 1 1 calc R . .
C16 C 0.66796(13) 0.44110(14) 0.37345(10) 0.0493(6) Uani 1 1 d . U .
H16A H 0.7161 0.4499 0.3390 0.059 Uiso 1 1 calc R . .
H16B H 0.6938 0.4394 0.4217 0.059 Uiso 1 1 calc R . .
C17 C 0.60198(14) 0.49809(13) 0.36940(10) 0.0454(5) Uani 1 1 d . U .
H17A H 0.5516 0.4875 0.4011 0.054 Uiso 1 1 calc R . .
H17B H 0.6288 0.5427 0.3850 0.054 Uiso 1 1 calc R . .
C18 C 0.51602(17) 0.56314(10) 0.28723(12) 0.0469(6) Uani 1 1 d . U .
H18A H 0.5489 0.6068 0.2970 0.056 Uiso 1 1 calc R . .
H18B H 0.4654 0.5607 0.3203 0.056 Uiso 1 1 calc R . .
N1 N 0.11903(10) 0.36272(8) 0.93370(8) 0.0286(3) Uani 1 1 d . . .
N2 N 0.41365(10) 0.35242(8) 0.39023(7) 0.0282(3) Uani 1 1 d . . .
N3 N 0.35098(14) -0.14828(8) 0.50088(9) 0.0450(5) Uani 1 1 d . . .
N4 N 0.12953(10) -0.06196(8) 0.94132(8) 0.0309(3) Uani 1 1 d . . .
O1 O 0.38214(7) 0.25577(5) 0.70912(5) 0.0144(2) Uani 1 1 d . . .
O2 O 0.43383(7) 0.15618(5) 0.61608(5) 0.0146(2) Uani 1 1 d . . .
O3 O 0.38403(7) 0.05636(5) 0.71009(5) 0.0145(2) Uani 1 1 d . . .
O4 O 0.33575(7) 0.15584(5) 0.80445(5) 0.0142(2) Uani 1 1 d . . .
O5 O 0.54803(7) 0.25743(5) 0.65752(5) 0.0146(2) Uani 1 1 d . . .
O6 O 0.45117(6) 0.05498(5) 0.84364(5) 0.0141(2) Uani 1 1 d . . .
O7 O 0.58402(10) 0.25434(7) 0.28369(7) 0.0430(4) Uani 1 1 d . U .
O8 O 0.62626(8) 0.37614(8) 0.35757(6) 0.0376(3) Uani 1 1 d . U .
O9 O 0.57234(9) 0.50407(7) 0.29777(7) 0.0348(3) Uani 1 1 d . U .
F1 F 0.5000 0.15678(6) 0.7500 0.0169(3) Uani 1 2 d S T P
Si1 Si 0.36855(3) 0.23595(2) 0.79277(2) 0.01236(9) Uani 1 1 d . . .
Si2 Si 0.44610(3) 0.23635(2) 0.64260(2) 0.01207(9) Uani 1 1 d . . .
Si3 Si 0.44670(3) 0.07645(2) 0.64279(2) 0.01173(9) Uani 1 1 d . . .
Si4 Si 0.36800(3) 0.07555(2) 0.79338(2) 0.01198(9) Uani 1 1 d . . .
K1 K 0.5000 0.37865(2) 0.2500 0.01828(11) Uani 1 2 d S T P

loop_
_atom_site_aniso_label
_atom_site_aniso_U_11
_atom_site_aniso_U_22
_atom_site_aniso_U_33
_atom_site_aniso_U_23
_atom_site_aniso_U_13
_atom_site_aniso_U_12
C1 0.0176(7) 0.0170(7) 0.0132(6) -0.0009(5) 0.0005(5) 0.0037(6)
C2 0.0200(8) 0.0219(7) 0.0164(7) 0.0013(6) 0.0035(6) 0.0057(6)
C3 0.0239(8) 0.0215(8) 0.0167(7) 0.0004(6) 0.0035(6) 0.0015(7)
C4 0.0189(7) 0.0160(7) 0.0120(6) 0.0005(5) 0.0000(5) 0.0031(6)
C5 0.0174(8) 0.0286(8) 0.0161(7) 0.0073(6) 0.0002(6) 0.0008(6)
C6 0.0176(8) 0.0268(8) 0.0176(7) 0.0023(6) 0.0034(6) -0.0004(6)
C7 0.0155(7) 0.0137(7) 0.0131(6) -0.0006(5) -0.0005(5) 0.0013(5)
C8 0.0258(8) 0.0155(7) 0.0184(7) -0.0007(6) -0.0068(6) 0.0006(6)
C9 0.0401(10) 0.0145(7) 0.0229(8) 0.0019(6) -0.0097(7) 0.0017(7)
C10 0.0143(7) 0.0188(7) 0.0131(6) -0.0004(5) 0.0001(5) -0.0026(6)
C11 0.0195(8) 0.0218(7) 0.0148(6) -0.0004(6) 0.0017(6) -0.0046(6)
C12 0.0228(8) 0.0262(8) 0.0150(7) 0.0004(6) 0.0008(6) -0.0008(7)
C13 0.103(2) 0.0201(9) 0.0667(15) 0.0138(9) 0.0490(15) 0.0143(11)
C14 0.0619(15) 0.0742(15) 0.0374(11) 0.0347(11) 0.0273(10) 0.0489(12)
C15 0.0339(11) 0.1003(18) 0.0266(9) 0.0159(11) 0.0062(8) 0.0390(12)
C16 0.0219(9) 0.1040(18) 0.0220(9) -0.0182(10) 0.0005(7) -0.0135(11)
C17 0.0377(11) 0.0655(14) 0.0330(10) -0.0269(10) 0.0098(8) -0.0225(10)
C18 0.0674(15) 0.0198(9) 0.0536(12) -0.0091(8) 0.0292(12) -0.0068(9)
N1 0.0281(8) 0.0309(8) 0.0267(7) -0.0024(6) 0.0057(6) 0.0074(7)
N2 0.0262(8) 0.0401(9) 0.0184(7) 0.0088(6) 0.0022(6) 0.0027(7)
N3 0.0781(14) 0.0193(8) 0.0377(9) 0.0007(7) -0.0279(9) -0.0050(8)
N4 0.0291(8) 0.0377(9) 0.0260(7) 0.0035(6) 0.0048(6) -0.0101(7)
O1 0.0151(5) 0.0158(5) 0.0123(5) 0.0003(4) 0.0003(4) 0.0024(4)
O2 0.0183(5) 0.0139(5) 0.0115(5) -0.0006(4) -0.0019(4) 0.0010(4)
O3 0.0144(5) 0.0172(5) 0.0119(4) -0.0021(4) 0.0003(4) -0.0024(4)
O4 0.0127(5) 0.0158(5) 0.0141(5) -0.0001(4) 0.0014(4) 0.0007(4)
O5 0.0148(5) 0.0156(5) 0.0132(5) 0.0026(4) -0.0008(4) -0.0008(4)
O6 0.0128(5) 0.0157(5) 0.0139(5) 0.0020(4) -0.0008(4) -0.0013(4)
O7 0.0550(9) 0.0335(7) 0.0404(8) 0.0195(6) 0.0242(7) 0.0218(7)
O8 0.0191(6) 0.0699(10) 0.0238(6) -0.0054(6) -0.0010(5) 0.0129(6)
O9 0.0371(7) 0.0333(7) 0.0341(7) -0.0162(6) 0.0118(6) -0.0099(6)
F1 0.0170(6) 0.0183(6) 0.0152(6) 0.000 -0.0002(5) 0.000
Si1 0.0131(2) 0.01347(19) 0.01053(18) -0.00080(14) 0.00011(14) 0.00158(15)
Si2 0.0138(2) 0.01238(19) 0.01003(17) 0.00013(14) -0.00031(14) 0.00101(15)
Si3 0.0125(2) 0.01241(19) 0.01031(17) -0.00104(14) -0.00023(14) 0.00059(14)
Si4 0.01167(19) 0.01338(19) 0.01088(17) -0.00029(14) 0.00015(14) -0.00091(14)
K1 0.0223(2) 0.0168(2) 0.0157(2) 0.000 -0.00206(17) 0.000

loop_
_atom_type_symbol
_atom_type_description
_atom_type_scat_dispersion_real
_atom_type_scat_dispersion_imag
_atom_type_scat_source
C C 0.0033 0.0016 'International Tables Vol C Tables 4.2.6.8 and 6.1.1.4'
H H 0.0000 0.0000 'International Tables Vol C Tables 4.2.6.8 and 6.1.1.4'
F F 0.0171 0.0103 'International Tables Vol C Tables 4.2.6.8 and 6.1.1.4'
K K 0.2009 0.2494 'International Tables Vol C Tables 4.2.6.8 and 6.1.1.4'
N N 0.0061 0.0033 'International Tables Vol C Tables 4.2.6.8 and 6.1.1.4'
O O 0.0106 0.0060 'International Tables Vol C Tables 4.2.6.8 and 6.1.1.4'
Si Si 0.0817 0.0704 'International Tables Vol C Tables 4.2.6.8 and 6.1.1.4'

loop_
_geom_angle_atom_site_label_1
_geom_angle_atom_site_label_2
_geom_angle_atom_site_label_3
_geom_angle
_geom_angle_site_symmetry_1
_geom_angle_site_symmetry_3
H1A C1 H1B 107.7 . .
C2 C1 H1A 108.9 . .
C2 C1 H1B 108.9 . .
C2 C1 Si1 113.53(10) . .
Si1 C1 H1A 108.9 . .
Si1 C1 H1B 108.9 . .
C1 C2 H2A 109.5 . .
C1 C2 H2B 109.5 . .
H2A C2 H2B 108.0 . .
C3 C2 C1 110.89(12) . .
C3 C2 H2A 109.5 . .
C3 C2 H2B 109.5 . .
N1 C3 C2 177.14(17) . .
H4A C4 H4B 107.8 . .
C5 C4 H4A 109.0 . .
C5 C4 H4B 109.0 . .
C5 C4 Si2 112.87(10) . .
Si2 C4 H4A 109.0 . .
Si2 C4 H4B 109.0 . .
C4 C5 H5A 109.0 . .
C4 C5 H5B 109.0 . .
H5A C5 H5B 107.8 . .
C6 C5 C4 112.95(13) . .
C6 C5 H5A 109.0 . .
C6 C5 H5B 109.0 . .
N2 C6 C5 179.4(2) . .
H7A C7 H7B 108.1 . .
C8 C7 H7A 109.6 . .
C8 C7 H7B 109.6 . .
C8 C7 Si3 110.45(9) . .
Si3 C7 H7A 109.6 . .
Si3 C7 H7B 109.6 . .
C7 C8 H8A 108.6 . .
C7 C8 H8B 108.6 . .
H8A C8 H8B 107.5 . .
C9 C8 C7 114.80(12) . .
C9 C8 H8A 108.6 . .
C9 C8 H8B 108.6 . .
N3 C9 C8 178.39(18) . .
H10A C10 H10B 107.8 . .
C11 C10 H10A 108.9 . .
C11 C10 H10B 108.9 . .
C11 C10 Si4 113.21(10) . .
Si4 C10 H10A 108.9 . .
Si4 C10 H10B 108.9 . .
C10 C11 H11A 109.0 . .
C10 C11 H11B 109.0 . .
H11A C11 H11B 107.8 . .
C12 C11 C10 112.90(12) . .
C12 C11 H11A 109.0 . .
C12 C11 H11B 109.0 . .
N4 C12 C11 179.05(19) . .
C13 C13 H13A 109.6 4_655 .
C13 C13 H13B 109.6 4_655 .
H13A C13 H13B 108.1 . .
O7 C13 C13 110.36(15) . 4_655
O7 C13 H13A 109.6 . .
O7 C13 H13B 109.6 . .
H14A C14 H14B 108.2 . .
C15 C14 H14A 109.7 . .
C15 C14 H14B 109.7 . .
O7 C14 H14A 109.7 . .
O7 C14 H14B 109.7 . .
O7 C14 C15 109.68(16) . .
C14 C15 H15A 110.0 . .
C14 C15 H15B 110.0 . .
H15A C15 H15B 108.4 . .
O8 C15 C14 108.37(18) . .
O8 C15 H15A 110.0 . .
O8 C15 H15B 110.0 . .
H16A C16 H16B 108.3 . .
C17 C16 H16A 109.8 . .
C17 C16 H16B 109.8 . .
O8 C16 H16A 109.8 . .
O8 C16 H16B 109.8 . .
O8 C16 C17 109.27(16) . .
C16 C17 H17A 109.9 . .
C16 C17 H17B 109.9 . .
H17A C17 H17B 108.3 . .
O9 C17 C16 108.71(15) . .
O9 C17 H17A 109.9 . .
O9 C17 H17B 109.9 . .
C18 C18 H18A 109.9 4_655 .
C18 C18 H18B 109.9 4_655 .
H18A C18 H18B 108.3 . .
O9 C18 C18 109.08(14) . 4_655
O9 C18 H18A 109.9 . .
O9 C18 H18B 109.9 . .
C6 N2 K1 129.88(12) . .
Si2 O1 Si1 139.84(7) . .
Si3 O2 Si2 141.37(7) . .
Si4 O3 Si3 141.45(7) . .
Si4 O4 Si1 141.33(7) . .
Si2 O5 Si1 141.12(7) . 4_656
Si3 O6 Si4 140.50(7) 4_656 .
C13 O7 K1 113.07(13) . .
C14 O7 C13 111.09(17) . .
C14 O7 K1 117.48(13) . .
C15 O8 C16 112.10(18) . .
C15 O8 K1 113.27(12) . .
C16 O8 K1 116.25(12) . .
C17 O9 C18 112.52(15) . .
C17 O9 K1 111.12(12) . .
C18 O9 K1 113.55(12) . .
O1 Si1 C1 104.49(6) . .
O4 Si1 C1 106.04(6) . .
O4 Si1 O1 112.83(5) . .
O4 Si1 O5 113.50(6) . 4_656
O5 Si1 C1 105.56(6) 4_656 .
O5 Si1 O1 113.40(6) 4_656 .
O1 Si2 C4 106.40(6) . .
O2 Si2 C4 105.04(6) . .
O2 Si2 O1 112.56(6) . .
O2 Si2 O5 113.40(6) . .
O5 Si2 C4 106.43(6) . .
O5 Si2 O1 112.28(6) . .
O2 Si3 C7 106.90(6) . .
O2 Si3 O3 113.14(6) . .
O2 Si3 O6 113.74(6) . 4_656
O3 Si3 C7 104.16(6) . .
O6 Si3 C7 105.93(6) 4_656 .
O6 Si3 O3 112.07(6) 4_656 .
O3 Si4 C10 104.81(6) . .
O4 Si4 C10 107.21(6) . .
O4 Si4 O3 112.42(5) . .
O4 Si4 O6 112.84(6) . .
O6 Si4 C10 105.92(6) . .
O6 Si4 O3 112.90(6) . .
N2 K1 N2 160.67(6) 4_655 .
O7 K1 N2 81.72(4) 4_655 4_655
O7 K1 N2 81.72(4) . .
O7 K1 N2 81.72(4) . 4_655
O7 K1 N2 81.72(4) 4_655 .
O7 K1 O7 61.85(7) . 4_655
O7 K1 O8 117.88(5) 4_655 .
O7 K1 O8 60.18(5) 4_655 4_655
O7 K1 O8 117.88(5) . 4_655
O7 K1 O8 60.18(5) . .
O7 K1 O9 118.90(5) . .
O7 K1 O9 118.90(5) 4_655 4_655
O7 K1 O9 173.42(4) 4_655 .
O7 K1 O9 173.42(4) . 4_655
O8 K1 N2 109.65(4) . 4_655
O8 K1 N2 109.65(4) 4_655 .
O8 K1 N2 69.99(4) . .
O8 K1 N2 70.00(4) 4_655 4_655
O8 K1 O8 178.02(7) 4_655 .
O9 K1 N2 91.88(4) 4_655 4_655
O9 K1 N2 104.85(4) 4_655 .
O9 K1 N2 91.88(4) . .
O9 K1 N2 104.85(4) . 4_655
O9 K1 O8 121.32(5) . 4_655
O9 K1 O8 121.32(5) 4_655 .
O9 K1 O8 60.65(5) 4_655 4_655
O9 K1 O8 60.65(5) . .
O9 K1 O9 61.22(6) 4_655 .

loop_
_geom_bond_atom_site_label_1
_geom_bond_atom_site_label_2
_geom_bond_distance
_geom_bond_site_symmetry_2
C1 H1A 0.9900 .
C1 H1B 0.9900 .
C1 C2 1.5377(19) .
C1 Si1 1.8536(15) .
C2 H2A 0.9900 .
C2 H2B 0.9900 .
C2 C3 1.464(2) .
C3 N1 1.148(2) .
C4 H4A 0.9900 .
C4 H4B 0.9900 .
C4 C5 1.537(2) .
C4 Si2 1.8665(14) .
C5 H5A 0.9900 .
C5 H5B 0.9900 .
C5 C6 1.473(2) .
C6 N2 1.143(2) .
C7 H7A 0.9900 .
C7 H7B 0.9900 .
C7 C8 1.538(2) .
C7 Si3 1.8602(14) .
C8 H8A 0.9900 .
C8 H8B 0.9900 .
C8 C9 1.468(2) .
C9 N3 1.139(2) .
C10 H10A 0.9900 .
C10 H10B 0.9900 .
C10 C11 1.5350(19) .
C10 Si4 1.8610(15) .
C11 H11A 0.9900 .
C11 H11B 0.9900 .
C11 C12 1.469(2) .
C12 N4 1.148(2) .
C13 C13 1.472(6) 4_655
C13 H13A 0.9900 .
C13 H13B 0.9900 .
C13 O7 1.419(3) .
C14 H14A 0.9900 .
C14 H14B 0.9900 .
C14 C15 1.495(4) .
C14 O7 1.417(3) .
C15 H15A 0.9900 .
C15 H15B 0.9900 .
C15 O8 1.417(2) .
C16 H16A 0.9900 .
C16 H16B 0.9900 .
C16 C17 1.482(3) .
C16 O8 1.426(3) .
C17 H17A 0.9900 .
C17 H17B 0.9900 .
C17 O9 1.425(2) .
C18 C18 1.482(5) 4_655
C18 H18A 0.9900 .
C18 H18B 0.9900 .
C18 O9 1.430(3) .
N2 K1 2.9875(14) .
O1 Si1 1.6314(10) .
O1 Si2 1.6265(10) .
O2 Si2 1.6226(10) .
O2 Si3 1.6171(10) .
O3 Si3 1.6292(10) .
O3 Si4 1.6272(10) .
O4 Si1 1.6255(10) .
O4 Si4 1.6246(10) .
O5 Si1 1.6265(10) 4_656
O5 Si2 1.6232(11) .
O6 Si3 1.6236(11) 4_656
O6 Si4 1.6253(10) .
O7 K1 2.7708(13) .
O8 K1 2.7869(12) .
O9 K1 2.7863(13) .
Si1 O5 1.6266(11) 4_656
Si3 O6 1.6236(11) 4_656
K1 N2 2.9874(14) 4_655
K1 O7 2.7708(13) 4_655
K1 O8 2.7868(12) 4_655
K1 O9 2.7862(13) 4_655

loop_
_geom_torsion_atom_site_label_1
_geom_torsion_atom_site_label_2
_geom_torsion_atom_site_label_3
_geom_torsion_atom_site_label_4
_geom_torsion
_geom_torsion_site_symmetry_1
_geom_torsion_site_symmetry_4
C2 C1 Si1 O1 -175.97(10) . .
C2 C1 Si1 O4 64.60(12) . .
C2 C1 Si1 O5 -56.11(12) . 4_656
C5 C4 Si2 O1 165.08(10) . .
C5 C4 Si2 O2 -75.37(12) . .
C5 C4 Si2 O5 45.16(12) . .
C8 C7 Si3 O2 -179.33(10) . .
C8 C7 Si3 O3 -59.31(11) . .
C8 C7 Si3 O6 59.05(11) . 4_656
C11 C10 Si4 O3 174.77(10) . .
C11 C10 Si4 O4 -65.57(12) . .
C11 C10 Si4 O6 55.16(12) . .
C13 C13 O7 C14 -177.7(2) 4_655 .
C13 C13 O7 K1 47.7(2) 4_655 .
C14 C15 O8 C16 171.23(15) . .
C14 C15 O8 K1 -54.81(17) . .
C15 C14 O7 C13 -171.50(16) . .
C15 C14 O7 K1 -39.14(19) . .
C16 C17 O9 C18 -173.22(17) . .
C16 C17 O9 K1 58.19(18) . .
C17 C16 O8 C15 171.24(15) . .
C17 C16 O8 K1 38.73(17) . .
C18 C18 O9 C17 -176.65(19) 4_655 .
C18 C18 O9 K1 -49.3(2) 4_655 .
O7 C14 C15 O8 62.2(2) . .
O8 C16 C17 O9 -65.3(2) . .
Si1 C1 C2 C3 -176.92(11) . .
Si1 O1 Si2 C4 -178.27(10) . .
Si1 O1 Si2 O2 67.20(12) . .
Si1 O1 Si2 O5 -62.22(12) . .
Si1 O4 Si4 C10 -177.77(10) . .
Si1 O4 Si4 O3 -63.11(12) . .
Si1 O4 Si4 O6 65.99(12) . .
Si1 O5 Si2 C4 -175.70(10) 4_656 .
Si1 O5 Si2 O1 68.27(12) 4_656 .
Si1 O5 Si2 O2 -60.71(12) 4_656 .
Si2 C4 C5 C6 170.51(11) . .
Si2 O1 Si1 C1 177.51(10) . .
Si2 O1 Si1 O4 -67.75(12) . .
Si2 O1 Si1 O5 63.06(12) . 4_656
Si2 O2 Si3 C7 177.58(11) . .
Si2 O2 Si3 O3 63.50(13) . .
Si2 O2 Si3 O6 -65.88(12) . 4_656
Si3 C7 C8 C9 175.06(12) . .
Si3 O2 Si2 C4 -179.51(11) . .
Si3 O2 Si2 O1 -64.16(12) . .
Si3 O2 Si2 O5 64.68(12) . .
Si3 O3 Si4 C10 -179.12(11) . .
Si3 O3 Si4 O4 64.77(13) . .
Si3 O3 Si4 O6 -64.30(13) . .
Si3 O6 Si4 C10 -179.47(10) 4_656 .
Si3 O6 Si4 O3 66.37(12) 4_656 .
Si3 O6 Si4 O4 -62.48(12) 4_656 .
Si4 C10 C11 C12 -178.13(11) . .
Si4 O3 Si3 C7 178.92(11) . .
Si4 O3 Si3 O2 -65.36(12) . .
Si4 O3 Si3 O6 64.86(13) . 4_656
Si4 O4 Si1 C1 178.61(10) . .
Si4 O4 Si1 O1 64.81(12) . .
Si4 O4 Si1 O5 -65.95(12) . 4_656
